data_1561988
loop_
_publ_author_name
'Ran, Xing-Rui'
'Wang, Ning'
'Xie, Wei-Ping'
'Xiong, Yan-Ju'
'Cheng, Qian'
'Long, Yi'
'Yue, Shan-Tang'
'Liu, Ying-Liang'

_publ_section_title
;
 Syntheses, crystal structures and properties of series of 4d--4f
 ln(III)--Ag(I) heterometallic coordination polymers
;
_journal_name_full 'Journal of Solid State Chemistry'
_journal_page_first 24
_journal_page_last 30
_journal_paper_doi 10.1016/j.jssc.2014.11.022
_journal_volume 225
_journal_year 2015
_chemical_formula_moiety 'C14 H8 Ag Gd N2 O8, 2(H2 O)'
_chemical_formula_sum 'C14 H12 Ag Gd N2 O10'
_chemical_formula_weight 633.38
_space_group_IT_number 15
_space_group_name_Hall '-C 2yc'
_space_group_name_H-M_alt 'C 1 2/c 1'
_symmetry_cell_setting monoclinic
_symmetry_space_group_name_Hall '-C 2yc'
_symmetry_space_group_name_H-M 'C 1 2/c 1'
_atom_sites_solution_hydrogens geom
_atom_sites_solution_primary direct
_atom_sites_solution_secondary difmap
_cell_angle_alpha 90.00
_cell_angle_beta 97.086(2)
_cell_angle_gamma 90.00
_cell_formula_units_Z 8
_cell_length_a 22.130(4)
_cell_length_b 9.5164(19)
_cell_length_c 16.828(3)
_cell_measurement_reflns_used 4227
_cell_measurement_temperature 296(2)
_cell_measurement_theta_max 27.7376
_cell_measurement_theta_min 2.3325
_cell_volume 3516.9(11)
_computing_cell_refinement 'Bruker SMART'
_computing_data_collection 'Bruker SMART'
_computing_data_reduction 'Bruker SMART'
_computing_molecular_graphics 'Bruker SHELXTL'
_computing_publication_material 'Bruker SHELXTL'
_computing_structure_refinement 'SHELXL-97 (Sheldrick, 2008)'
_computing_structure_solution 'SHELXS-97 (Sheldrick, 2008)'
_diffrn_ambient_temperature 296(2)
_diffrn_measured_fraction_theta_full 0.997
_diffrn_measured_fraction_theta_max 0.997
_diffrn_radiation_monochromator graphite
_diffrn_radiation_source 'fine-focus sealed tube'
_diffrn_radiation_type MoK\a
_diffrn_radiation_wavelength 0.71073
_diffrn_reflns_av_R_equivalents 0.0399
_diffrn_reflns_av_sigmaI/netI 0.0437
_diffrn_reflns_limit_h_max 21
_diffrn_reflns_limit_h_min -26
_diffrn_reflns_limit_k_max 11
_diffrn_reflns_limit_k_min -11
_diffrn_reflns_limit_l_max 20
_diffrn_reflns_limit_l_min -19
_diffrn_reflns_number 8462
_diffrn_reflns_theta_full 24.99
_diffrn_reflns_theta_max 24.99
_diffrn_reflns_theta_min 1.85
_exptl_absorpt_coefficient_mu 4.912
_exptl_absorpt_correction_T_max 0.612
_exptl_absorpt_correction_T_min 0.469
_exptl_absorpt_correction_type multi-scan
_exptl_absorpt_process_details SADABS,Bruker(2002)
_exptl_crystal_colour yellow
_exptl_crystal_density_diffrn 2.392
_exptl_crystal_density_method 'not measured'
_exptl_crystal_description block
_exptl_crystal_F_000 2408.0
_exptl_crystal_size_max 0.20
_exptl_crystal_size_mid 0.13
_exptl_crystal_size_min 0.10
_refine_diff_density_max 1.278
_refine_diff_density_min -2.413
_refine_diff_density_rms 0.163
_refine_ls_extinction_method none
_refine_ls_goodness_of_fit_ref 1.064
_refine_ls_hydrogen_treatment mixed
_refine_ls_matrix_type full
_refine_ls_number_parameters 253
_refine_ls_number_reflns 3092
_refine_ls_number_restraints 7
_refine_ls_restrained_S_all 1.077
_refine_ls_R_factor_all 0.0428
_refine_ls_R_factor_gt 0.0349
_refine_ls_shift/su_max 0.001
_refine_ls_shift/su_mean 0.000
_refine_ls_structure_factor_coef Fsqd
_refine_ls_weighting_details 'calc w=1/[\s^2^(Fo^2^)+(0.0428P)^2^+29.5635P] where P=(Fo^2^+2Fc^2^)/3'
_refine_ls_weighting_scheme calc
_refine_ls_wR_factor_gt 0.0870
_refine_ls_wR_factor_ref 0.0932
_reflns_number_gt 2618
_reflns_number_total 3092
_reflns_threshold_expression >2sigma(I)
_cod_data_source_file JSSC-2015-225-24.cif
_cod_data_source_block 3
_cod_depositor_comments
;
The following automatic conversions were performed:

data item '_symmetry_cell_setting' value 'Monoclinic' was changed to
'monoclinic' in accordance with the built-in table derived from the
CIF Core dictionary named 'cif_core.dic' version 2.4.5 last updated
on 2014-11-21.

Automatic conversion script
Id: cif_fix_values 8369 2020-08-20 11:38:08Z andrius 
;
_cod_original_sg_symbol_H-M 'C 2/c'
_cod_database_code 1561988

loop_
_symmetry_equiv_pos_as_xyz
'x, y, z'
'-x, y, -z+1/2'
'x+1/2, y+1/2, z'
'-x+1/2, y+1/2, -z+1/2'
'-x, -y, -z'
'x, -y, z-1/2'
'-x+1/2, -y+1/2, -z'
'x+1/2, -y+1/2, z-1/2'

loop_
_atom_site_label
_atom_site_type_symbol
_atom_site_fract_x
_atom_site_fract_y
_atom_site_fract_z
_atom_site_U_iso_or_equiv
_atom_site_adp_type
_atom_site_occupancy
_atom_site_symmetry_multiplicity
_atom_site_calc_flag
_atom_site_refinement_flags
_atom_site_disorder_assembly
_atom_site_disorder_group
Gd1 Gd 0.995462(13) 0.29997(3) 1.065676(18) 0.02024(13) Uani 1 1 d . . .
Ag1 Ag 0.84108(3) 0.12067(10) 0.91668(4) 0.0636(3) Uani 1 1 d U . .
C5 C 0.6929(4) 0.5783(12) 0.9515(6) 0.061(3) Uani 1 1 d . . .
H4 H 0.6514 0.5977 0.9473 0.073 Uiso 1 1 calc R . .
C9 C 1.0649(3) 0.2919(7) 0.8152(4) 0.0268(15) Uani 1 1 d . . .
O7 O 1.0598(2) 0.2715(5) 1.1929(3) 0.0320(11) Uani 1 1 d . . .
O3 O 1.0091(2) 0.2648(6) 0.9266(3) 0.0351(12) Uani 1 1 d . . .
C6 C 0.8811(3) 0.4919(7) 0.9756(4) 0.0258(14) Uani 1 1 d . . .
O5 O 0.9363(2) 0.0965(5) 1.0178(3) 0.0294(10) Uani 1 1 d U . .
O1 O 0.8973(2) 0.3762(5) 1.0056(3) 0.0352(12) Uani 1 1 d . . .
C12 C 1.0282(3) 0.3505(7) 0.8786(4) 0.0266(15) Uani 1 1 d . . .
C2 C 0.8148(3) 0.5242(7) 0.9636(4) 0.0302(15) Uani 1 1 d . . .
C10 C 1.0679(3) 0.1481(7) 0.8010(4) 0.0325(16) Uani 1 1 d . . .
H7 H 1.0500 0.0835 0.8323 0.039 Uiso 1 1 calc R . .
C1 C 0.7758(3) 0.4513(8) 1.0076(5) 0.0382(18) Uani 1 1 d . . .
H1 H 0.7920 0.3809 1.0421 0.046 Uiso 1 1 calc R . .
C3 C 0.7896(4) 0.6280(9) 0.9119(5) 0.047(2) Uani 1 1 d . . .
H2 H 0.8141 0.6803 0.8817 0.057 Uiso 1 1 calc R . .
C8 C 1.0955(3) 0.3813(8) 0.7705(4) 0.0351(17) Uani 1 1 d . . .
H6 H 1.0957 0.4775 0.7802 0.042 Uiso 1 1 calc R . .
C4 C 0.7281(4) 0.6525(12) 0.9059(6) 0.069(3) Uani 1 1 d . . .
H3 H 0.7105 0.7202 0.8705 0.082 Uiso 1 1 calc R . .
C7 C 1.1262(4) 0.3263(9) 0.7103(5) 0.043(2) Uani 1 1 d . . .
H5 H 1.1474 0.3877 0.6808 0.051 Uiso 1 1 calc R . .
C14 C 1.0352(3) 0.2571(7) 1.2554(4) 0.0282(15) Uani 1 1 d . . .
C11 C 1.0985(4) 0.1051(8) 0.7381(5) 0.0425(19) Uani 1 1 d . . .
H8 H 1.0993 0.0096 0.7267 0.051 Uiso 1 1 calc R . .
N2 N 1.1267(3) 0.1918(7) 0.6932(4) 0.0402(16) Uani 1 1 d . . .
N1 N 0.7159(3) 0.4778(8) 1.0025(4) 0.0501(19) Uani 1 1 d . . .
O2 O 0.9150(2) 0.5841(5) 0.9536(3) 0.0372(12) Uani 1 1 d . . .
O4 O 1.0203(2) 0.4800(5) 0.8778(3) 0.0374(12) Uani 1 1 d . . .
O8 O 1.0615(2) 0.2424(5) 1.3250(3) 0.0328(11) Uani 1 1 d . . .
O6 O 0.9425(2) -0.0911(5) 0.9406(3) 0.0301(11) Uani 1 1 d . . .
C13 C 0.9654(3) 0.0013(6) 0.9884(4) 0.0239(14) Uani 1 1 d . . .
O10 O 0.6942(5) 0.2461(18) 0.8131(10) 0.186(6) Uani 1 1 d D . .
H10A H 0.6561 0.2452 0.8171 0.223 Uiso 1 1 d RD . .
H10B H 0.7099 0.3240 0.8315 0.223 Uiso 1 1 d RD . .
O9 O 0.7459(9) 0.447(3) 0.7104(16) 0.342(15) Uani 1 1 d D . .
H9A H 0.7516 0.5337 0.7211 0.411 Uiso 1 1 d RD . .
H9B H 0.7090 0.4429 0.7206 0.411 Uiso 1 1 d RD . .

loop_
_atom_site_aniso_label
_atom_site_aniso_U_11
_atom_site_aniso_U_22
_atom_site_aniso_U_33
_atom_site_aniso_U_23
_atom_site_aniso_U_13
_atom_site_aniso_U_12
Gd1 0.01951(19) 0.02197(19) 0.02056(19) -0.00098(12) 0.00777(12) -0.00056(12)
Ag1 0.0322(4) 0.1116(7) 0.0504(4) 0.0371(4) 0.0185(3) 0.0022(4)
C5 0.027(4) 0.102(8) 0.056(6) 0.031(5) 0.009(4) 0.009(5)
C9 0.022(3) 0.035(4) 0.023(4) -0.003(3) 0.004(3) 0.007(3)
O7 0.028(3) 0.048(3) 0.021(2) 0.001(2) 0.006(2) 0.001(2)
O3 0.045(3) 0.038(3) 0.025(3) -0.004(2) 0.015(2) -0.007(2)
C6 0.019(3) 0.037(4) 0.022(3) -0.002(3) 0.006(3) -0.002(3)
O5 0.023(2) 0.026(2) 0.041(3) -0.006(2) 0.0114(18) 0.0016(19)
O1 0.024(3) 0.035(3) 0.046(3) 0.003(2) 0.002(2) 0.004(2)
C12 0.023(4) 0.030(4) 0.027(4) -0.005(3) 0.006(3) 0.005(3)
C2 0.020(4) 0.041(4) 0.031(4) 0.002(3) 0.010(3) 0.001(3)
C10 0.036(4) 0.033(4) 0.032(4) -0.004(3) 0.014(3) 0.004(3)
C1 0.025(4) 0.048(4) 0.042(4) 0.012(4) 0.008(3) -0.001(3)
C3 0.038(5) 0.058(5) 0.049(5) 0.028(4) 0.016(4) 0.009(4)
C8 0.041(4) 0.034(4) 0.032(4) 0.003(3) 0.012(3) 0.003(3)
C4 0.042(6) 0.091(7) 0.075(7) 0.053(6) 0.013(5) 0.023(5)
C7 0.047(5) 0.053(5) 0.032(4) 0.007(4) 0.020(4) 0.002(4)
C14 0.036(4) 0.023(3) 0.025(4) 0.000(3) 0.005(3) 0.005(3)
C11 0.044(5) 0.038(4) 0.048(5) -0.014(4) 0.015(4) 0.005(4)
N2 0.032(4) 0.059(4) 0.033(4) -0.011(3) 0.014(3) 0.007(3)
N1 0.023(3) 0.079(5) 0.050(4) 0.027(4) 0.012(3) 0.001(3)
O2 0.026(3) 0.045(3) 0.042(3) 0.002(2) 0.011(2) -0.012(2)
O4 0.042(3) 0.030(3) 0.043(3) -0.010(2) 0.012(2) 0.002(2)
O8 0.031(3) 0.045(3) 0.022(3) -0.001(2) 0.005(2) 0.010(2)
O6 0.025(3) 0.026(2) 0.038(3) -0.008(2) -0.001(2) 0.0017(19)
C13 0.022(3) 0.021(3) 0.028(4) 0.005(3) 0.003(3) -0.001(3)
O10 0.073(8) 0.242(14) 0.244(17) 0.069(14) 0.023(9) -0.019(9)
O9 0.22(2) 0.34(3) 0.46(4) 0.09(3) 0.01(2) 0.10(2)

loop_
_atom_type_symbol
_atom_type_description
_atom_type_scat_dispersion_real
_atom_type_scat_dispersion_imag
_atom_type_scat_source
C C 0.0033 0.0016 'International Tables Vol C Tables 4.2.6.8 and 6.1.1.4'
H H 0.0000 0.0000 'International Tables Vol C Tables 4.2.6.8 and 6.1.1.4'
N N 0.0061 0.0033 'International Tables Vol C Tables 4.2.6.8 and 6.1.1.4'
O O 0.0106 0.0060 'International Tables Vol C Tables 4.2.6.8 and 6.1.1.4'
Ag Ag -0.8971 1.1015 'International Tables Vol C Tables 4.2.6.8 and 6.1.1.4'
Gd Gd -0.1653 3.9035 'International Tables Vol C Tables 4.2.6.8 and 6.1.1.4'

loop_
_geom_angle_atom_site_label_1
_geom_angle_atom_site_label_2
_geom_angle_atom_site_label_3
_geom_angle
_geom_angle_site_symmetry_1
_geom_angle_site_symmetry_3
O2 Gd1 O4 78.75(18) 5_767 5_767
O2 Gd1 O1 122.82(18) 5_767 .
O4 Gd1 O1 74.18(17) 5_767 .
O2 Gd1 O8 138.32(17) 5_767 2_757
O4 Gd1 O8 77.04(17) 5_767 2_757
O1 Gd1 O8 81.87(17) . 2_757
O2 Gd1 O3 73.75(17) 5_767 .
O4 Gd1 O3 123.97(18) 5_767 .
O1 Gd1 O3 81.31(17) . .
O8 Gd1 O3 147.54(17) 2_757 .
O2 Gd1 O5 140.24(16) 5_767 .
O4 Gd1 O5 138.46(16) 5_767 .
O1 Gd1 O5 71.09(16) . .
O8 Gd1 O5 76.15(16) 2_757 .
O3 Gd1 O5 72.19(16) . .
O2 Gd1 O6 83.48(17) 5_767 5_757
O4 Gd1 O6 149.72(17) 5_767 5_757
O1 Gd1 O6 135.99(16) . 5_757
O8 Gd1 O6 101.46(17) 2_757 5_757
O3 Gd1 O6 72.86(17) . 5_757
O5 Gd1 O6 67.38(15) . 5_757
O2 Gd1 O7 76.10(17) 5_767 .
O4 Gd1 O7 80.97(18) 5_767 .
O1 Gd1 O7 143.78(16) . .
O8 Gd1 O7 66.99(16) 2_757 .
O3 Gd1 O7 134.86(17) . .
O5 Gd1 O7 115.95(16) . .
O6 Gd1 O7 71.02(16) 5_757 .
N2 Ag1 N1 160.5(3) 2_756 7_657
N2 Ag1 O5 105.4(2) 2_756 .
N1 Ag1 O5 92.2(2) 7_657 .
N1 C5 C4 122.2(8) . .
C8 C9 C10 118.6(6) . .
C8 C9 C12 120.0(6) . .
C10 C9 C12 121.4(6) . .
C14 O7 Gd1 118.9(4) . .
C12 O3 Gd1 128.6(4) . .
O2 C6 O1 126.3(6) . .
O2 C6 C2 115.9(6) . .
O1 C6 C2 117.8(6) . .
C13 O5 Gd1 115.4(4) . .
C13 O5 Ag1 103.0(4) . .
Gd1 O5 Ag1 121.27(18) . .
C6 O1 Gd1 129.8(4) . .
O4 C12 O3 126.2(6) . .
O4 C12 C9 116.2(6) . .
O3 C12 C9 117.6(6) . .
C3 C2 C1 117.5(7) . .
C3 C2 C6 123.0(6) . .
C1 C2 C6 119.4(6) . .
C11 C10 C9 117.4(7) . .
N1 C1 C2 123.1(7) . .
C4 C3 C2 119.0(7) . .
C9 C8 C7 119.1(7) . .
C5 C4 C3 120.3(8) . .
N2 C7 C8 123.1(7) . .
O7 C14 O8 126.8(7) . .
O7 C14 C14 116.1(7) . 2_757
O8 C14 C14 117.1(7) . 2_757
N2 C11 C10 124.1(7) . .
C7 N2 C11 117.6(6) . .
C7 N2 Ag1 120.3(5) . 2_756
C11 N2 Ag1 121.3(5) . 2_756
C5 N1 C1 117.9(7) . .
C5 N1 Ag1 120.2(5) . 7_657
C1 N1 Ag1 121.5(5) . 7_657
C6 O2 Gd1 159.2(5) . 5_767
C12 O4 Gd1 155.3(5) . 5_767
C14 O8 Gd1 117.5(4) . 2_757
C13 O6 Gd1 114.7(4) . 5_757
O5 C13 O6 125.2(6) . .
O5 C13 C13 117.3(7) . 5_757
O6 C13 C13 117.5(7) . 5_757

loop_
_geom_bond_atom_site_label_1
_geom_bond_atom_site_label_2
_geom_bond_distance
_geom_bond_site_symmetry_2
Gd1 O2 2.325(5) 5_767
Gd1 O4 2.343(5) 5_767
Gd1 O1 2.393(5) .
Gd1 O8 2.419(5) 2_757
Gd1 O3 2.419(5) .
Gd1 O5 2.419(4) .
Gd1 O6 2.425(4) 5_757
Gd1 O7 2.436(5) .
Ag1 N2 2.170(6) 2_756
Ag1 N1 2.177(6) 7_657
Ag1 O5 2.550(5) .
C5 N1 1.342(11) .
C5 C4 1.358(12) .
C9 C8 1.370(10) .
C9 C10 1.392(10) .
C9 C12 1.523(9) .
O7 C14 1.250(8) .
O3 C12 1.258(8) .
C6 O2 1.240(8) .
C6 O1 1.246(8) .
C6 C2 1.488(9) .
O5 C13 1.248(8) .
C12 O4 1.245(8) .
C2 C3 1.387(10) .
C2 C1 1.389(9) .
C10 C11 1.387(10) .
C1 N1 1.343(10) .
C3 C4 1.373(12) .
C8 C7 1.389(10) .
C7 N2 1.313(10) .
C14 O8 1.250(8) .
C14 C14 1.546(14) 2_757
C11 N2 1.325(10) .
N2 Ag1 2.170(6) 2_756
N1 Ag1 2.177(6) 7_657
O2 Gd1 2.325(4) 5_767
O4 Gd1 2.343(5) 5_767
O8 Gd1 2.418(5) 2_757
O6 C13 1.255(8) .
O6 Gd1 2.425(4) 5_757
C13 C13 1.534(13) 5_757
